data_2224821
loop_
_publ_author_name
'Parthiban, P.'
'Ramkumar, V.'
'Jeong, Yeon Tae'

_publ_section_title
;
 2,4-Bis(3-methoxyphenyl)-3-azabicyclo[3.3.1]nonan-9-one
;
_journal_coeditor_code ZL2238
_journal_issue 1
_journal_name_full 'Acta Crystallographica Section E'
_journal_page_first o48
_journal_page_last o49
_journal_paper_doi 10.1107/S1600536809050697
_journal_volume 66
_journal_year 2010
_chemical_formula_iupac 'C22 H25 N O3'
_chemical_formula_moiety 'C22 H25 N O3'
_chemical_formula_sum 'C22 H25 N O3'
_chemical_formula_weight 351.43
_chemical_name_systematic
;
2,4-Bis(3-methoxyphenyl)-3-azabicyclo[3.3.1]nonan-9-one
;
_space_group_IT_number 14
_symmetry_cell_setting monoclinic
_symmetry_space_group_name_Hall '-P 2ybc'
_symmetry_space_group_name_H-M 'P 1 21/c 1'
_atom_sites_solution_hydrogens geom
_atom_sites_solution_primary direct
_atom_sites_solution_secondary difmap
_audit_creation_method SHELXL-97
_cell_angle_alpha 90.00
_cell_angle_beta 106.382(2)
_cell_angle_gamma 90.00
_cell_formula_units_Z 4
_cell_length_a 22.3843(9)
_cell_length_b 6.5666(3)
_cell_length_c 13.0745(4)
_cell_measurement_reflns_used 2453
_cell_measurement_temperature 298(2)
_cell_measurement_theta_max 22.71
_cell_measurement_theta_min 2.85
_cell_volume 1843.78(13)
_computing_cell_refinement 'APEX2 and SAINT-Plus (Bruker, 2004)'
_computing_data_collection 'APEX2 (Bruker, 2004)'
_computing_data_reduction 'SAINT-Plus and XPREP (Bruker, 2004)'
_computing_molecular_graphics 'ORTEP-3 (Farrugia, 1997)'
_computing_publication_material 'SHELXL97 (Sheldrick, 2008)'
_computing_structure_refinement 'SHELXL97 (Sheldrick, 2008)'
_computing_structure_solution 'SHELXS97 (Sheldrick, 2008)'
_diffrn_ambient_temperature 298(2)
_diffrn_measured_fraction_theta_full 0.960
_diffrn_measured_fraction_theta_max 0.865
_diffrn_measurement_device_type 'Bruker APEXII CCD area-detector'
_diffrn_measurement_method 'phi and omega scans'
_diffrn_radiation_monochromator graphite
_diffrn_radiation_source 'fine-focus sealed tube'
_diffrn_radiation_type MoK\a
_diffrn_radiation_wavelength 0.71073
_diffrn_reflns_av_R_equivalents 0.0369
_diffrn_reflns_av_sigmaI/netI 0.0484
_diffrn_reflns_limit_h_max 28
_diffrn_reflns_limit_h_min -27
_diffrn_reflns_limit_k_max 8
_diffrn_reflns_limit_k_min -7
_diffrn_reflns_limit_l_max 17
_diffrn_reflns_limit_l_min -12
_diffrn_reflns_number 12835
_diffrn_reflns_theta_full 25.00
_diffrn_reflns_theta_max 28.30
_diffrn_reflns_theta_min 2.85
_exptl_absorpt_coefficient_mu 0.084
_exptl_absorpt_correction_T_max 0.9876
_exptl_absorpt_correction_T_min 0.9673
_exptl_absorpt_correction_type multi-scan
_exptl_absorpt_process_details '(SADABS; Bruker, 1999)'
_exptl_crystal_colour colourless
_exptl_crystal_density_diffrn 1.266
_exptl_crystal_density_method 'not measured'
_exptl_crystal_description Block
_exptl_crystal_F_000 752
_exptl_crystal_size_max 0.40
_exptl_crystal_size_mid 0.28
_exptl_crystal_size_min 0.15
_refine_diff_density_max 0.303
_refine_diff_density_min -0.230
_refine_ls_extinction_method none
_refine_ls_goodness_of_fit_ref 1.061
_refine_ls_hydrogen_treatment mixed
_refine_ls_matrix_type full
_refine_ls_number_parameters 241
_refine_ls_number_reflns 3971
_refine_ls_number_restraints 0
_refine_ls_restrained_S_all 1.061
_refine_ls_R_factor_all 0.0978
_refine_ls_R_factor_gt 0.0492
_refine_ls_shift/su_max 0.000
_refine_ls_shift/su_mean 0.000
_refine_ls_structure_factor_coef Fsqd
_refine_ls_weighting_details 'calc w=1/[\s^2^(Fo^2^)+(0.0643P)^2^+0.0000P] where P=(Fo^2^+2Fc^2^)/3'
_refine_ls_weighting_scheme calc
_refine_ls_wR_factor_gt 0.1179
_refine_ls_wR_factor_ref 0.1355
_reflns_number_gt 2326
_reflns_number_total 3971
_reflns_threshold_expression I>2sigma(I)
_cod_data_source_file zl2238.cif
_cod_data_source_block I
_cod_depositor_comments
;
The following automatic conversions were performed:
'_symmetry_cell_setting' value 'Monoclinic' changed to 'monoclinic'
according to '/home/saulius/struct/CIF-dictionaries/cif_core.dic'
dictionary named 'cif_core.dic' version 2.4.1 from
2010-06-29.

'_exptl_absorpt_correction_type' value 'Multi-scan' changed
to 'multi-scan' according to
'/home/saulius/struct/CIF-dictionaries/cif_core.dic' dictionary named
'cif_core.dic' version 2.4.1 from 2010-06-29.

Automatic conversion script
Id: cif_fix_enum 1527 2010-12-29 10:47:43Z saulius 

The following automatic conversions were performed:

'_symmetry_cell_setting' value 'Monoclinic' changed to 'monoclinic'
according to /home/saulius/struct/CIF-dictionaries/cif_core.dic
dictionary named 'cif_core.dic' version 2.4.1 from
2010-06-29.

'_exptl_absorpt_correction_type' value 'Multi-scan'
changed to 'multi-scan' according to
/home/saulius/struct/CIF-dictionaries/cif_core.dic dictionary named
'cif_core.dic' version 2.4.1 from 2010-06-29.

Automatic conversion script
Id: cif_fix_values 1715 2011-07-08 13:25:40Z adriana 
;
_cod_original_sg_symbol_H-M 'P 21/c'
_cod_database_code 2224821
_cod_database_fobs_code 2224821

loop_
_symmetry_equiv_pos_as_xyz
'x, y, z'
'-x, y+1/2, -z+1/2'
'-x, -y, -z'
'x, -y-1/2, z-1/2'

loop_
_atom_site_type_symbol
_atom_site_label
_atom_site_fract_x
_atom_site_fract_y
_atom_site_fract_z
_atom_site_U_iso_or_equiv
_atom_site_adp_type
_atom_site_calc_flag
_atom_site_refinement_flags
_atom_site_occupancy
_atom_site_disorder_assembly
_atom_site_disorder_group
C C1 0.32467(7) 0.5186(3) 0.49436(13) 0.0356(4) Uani d . 1 . .
H H1 0.3471 0.6483 0.5098 0.043 Uiso calc R 1 . .
C C2 0.30802(8) 0.4800(3) 0.37207(13) 0.0388(5) Uani d . 1 . .
H H2 0.3464 0.4857 0.3502 0.047 Uiso calc R 1 . .
C C3 0.27531(9) 0.2775(3) 0.33443(15) 0.0479(5) Uani d . 1 . .
H H3A 0.2724 0.2589 0.2596 0.057 Uiso calc R 1 . .
H H3B 0.3005 0.1674 0.3737 0.057 Uiso calc R 1 . .
C C4 0.21054(10) 0.2635(3) 0.34870(16) 0.0573(6) Uani d . 1 . .
H H4A 0.1892 0.1478 0.3085 0.069 Uiso calc R 1 . .
H H4B 0.2141 0.2393 0.4234 0.069 Uiso calc R 1 . .
C C5 0.17173(9) 0.4527(3) 0.31292(15) 0.0484(5) Uani d . 1 . .
H H5A 0.1356 0.4469 0.3398 0.058 Uiso calc R 1 . .
H H5B 0.1569 0.4529 0.2357 0.058 Uiso calc R 1 . .
C C6 0.20648(8) 0.6525(3) 0.34984(13) 0.0398(4) Uani d . 1 . .
H H6 0.1807 0.7660 0.3133 0.048 Uiso calc R 1 . .
C C7 0.22453(7) 0.6922(3) 0.47199(13) 0.0376(4) Uani d . 1 . .
H H7 0.2460 0.8237 0.4860 0.045 Uiso calc R 1 . .
C C8 0.26600(8) 0.6491(3) 0.31776(13) 0.0382(4) Uani d . 1 . .
C C9 0.36693(7) 0.3516(3) 0.55456(12) 0.0351(4) Uani d . 1 . .
C C10 0.34445(8) 0.1866(3) 0.59844(13) 0.0430(5) Uani d . 1 . .
H H10 0.3024 0.1796 0.5947 0.052 Uiso calc R 1 . .
C C11 0.38393(9) 0.0330(3) 0.64743(15) 0.0495(5) Uani d . 1 . .
H H11 0.3682 -0.0761 0.6771 0.059 Uiso calc R 1 . .
C C12 0.44674(9) 0.0379(3) 0.65342(14) 0.0489(5) Uani d . 1 . .
H H12 0.4732 -0.0664 0.6869 0.059 Uiso calc R 1 . .
C C13 0.46919(8) 0.2005(3) 0.60884(14) 0.0419(5) Uani d . 1 . .
C C14 0.42955(8) 0.3570(3) 0.56051(13) 0.0386(4) Uani d . 1 . .
H H14 0.4453 0.4671 0.5317 0.046 Uiso calc R 1 . .
C C15 0.16734(8) 0.7034(3) 0.51186(13) 0.0371(4) Uani d . 1 . .
C C16 0.13403(8) 0.8838(3) 0.50128(15) 0.0473(5) Uani d . 1 . .
H H16 0.1471 0.9958 0.4697 0.057 Uiso calc R 1 . .
C C17 0.08192(9) 0.8993(3) 0.53688(16) 0.0532(5) Uani d . 1 . .
H H17 0.0604 1.0220 0.5296 0.064 Uiso calc R 1 . .
C C18 0.06116(8) 0.7346(3) 0.58332(15) 0.0478(5) Uani d . 1 . .
H H18 0.0258 0.7451 0.6070 0.057 Uiso calc R 1 . .
C C19 0.09401(8) 0.5548(3) 0.59381(14) 0.0409(5) Uani d . 1 . .
C C20 0.14652(8) 0.5399(3) 0.55826(14) 0.0403(5) Uani d . 1 . .
H H20 0.1681 0.4173 0.5658 0.048 Uiso calc R 1 . .
C C21 0.57145(9) 0.0580(3) 0.65086(19) 0.0692(7) Uani d . 1 . .
H H21A 0.5747 0.0431 0.7253 0.104 Uiso calc R 1 . .
H H21B 0.6118 0.0868 0.6423 0.104 Uiso calc R 1 . .
H H21C 0.5557 -0.0659 0.6141 0.104 Uiso calc R 1 . .
C C22 0.03130(10) 0.3935(4) 0.69181(18) 0.0737(7) Uani d . 1 . .
H H22A 0.0429 0.4937 0.7474 0.111 Uiso calc R 1 . .
H H22B 0.0268 0.2633 0.7223 0.111 Uiso calc R 1 . .
H H22C -0.0075 0.4317 0.6421 0.111 Uiso calc R 1 . .
N N1 0.26760(6) 0.5346(2) 0.52819(12) 0.0370(4) Uani d . 1 . .
O O1 0.27803(6) 0.7680(2) 0.25553(10) 0.0548(4) Uani d . 1 . .
O O2 0.53008(6) 0.2212(2) 0.60764(11) 0.0612(4) Uani d . 1 . .
O O3 0.07815(6) 0.3815(2) 0.63810(11) 0.0613(4) Uani d . 1 . .
H H1N 0.2775(8) 0.558(3) 0.5980(15) 0.048(6) Uiso d . 1 . .

loop_
_atom_site_aniso_label
_atom_site_aniso_U_11
_atom_site_aniso_U_22
_atom_site_aniso_U_33
_atom_site_aniso_U_12
_atom_site_aniso_U_13
_atom_site_aniso_U_23
C1 0.0318(9) 0.0366(11) 0.0398(10) 0.0004(8) 0.0123(8) -0.0011(8)
C2 0.0399(10) 0.0469(12) 0.0347(10) 0.0054(9) 0.0190(8) 0.0037(8)
C3 0.0630(13) 0.0441(12) 0.0381(10) 0.0039(10) 0.0168(9) -0.0040(9)
C4 0.0650(14) 0.0463(13) 0.0560(13) -0.0119(11) 0.0097(11) -0.0059(10)
C5 0.0440(11) 0.0584(14) 0.0405(11) -0.0084(10) 0.0083(9) -0.0056(10)
C6 0.0372(10) 0.0426(11) 0.0390(10) 0.0050(8) 0.0096(8) 0.0064(9)
C7 0.0341(9) 0.0372(11) 0.0428(10) 0.0001(8) 0.0128(8) -0.0016(8)
C8 0.0431(10) 0.0402(11) 0.0314(9) -0.0028(9) 0.0107(8) 0.0010(9)
C9 0.0369(10) 0.0408(11) 0.0293(9) 0.0022(8) 0.0120(7) -0.0016(8)
C10 0.0375(10) 0.0547(13) 0.0401(10) 0.0012(9) 0.0165(8) 0.0066(9)
C11 0.0554(12) 0.0529(13) 0.0456(12) 0.0049(10) 0.0229(10) 0.0154(10)
C12 0.0512(12) 0.0535(13) 0.0420(11) 0.0125(10) 0.0133(9) 0.0123(10)
C13 0.0333(10) 0.0524(13) 0.0400(10) 0.0034(9) 0.0101(8) -0.0009(9)
C14 0.0362(10) 0.0417(11) 0.0392(10) 0.0000(8) 0.0128(8) 0.0021(9)
C15 0.0339(9) 0.0407(11) 0.0357(9) 0.0034(8) 0.0081(8) -0.0037(8)
C16 0.0430(11) 0.0400(12) 0.0612(13) 0.0041(9) 0.0184(9) 0.0037(10)
C17 0.0451(12) 0.0464(13) 0.0692(14) 0.0152(10) 0.0177(10) 0.0001(11)
C18 0.0355(10) 0.0562(14) 0.0537(12) 0.0086(10) 0.0162(9) -0.0021(10)
C19 0.0383(10) 0.0435(12) 0.0414(11) 0.0041(9) 0.0121(8) 0.0005(9)
C20 0.0382(10) 0.0389(11) 0.0452(11) 0.0104(8) 0.0140(8) 0.0008(9)
C21 0.0418(12) 0.0740(17) 0.0868(17) 0.0182(11) 0.0098(11) 0.0064(13)
C22 0.0694(15) 0.0840(19) 0.0840(17) 0.0043(13) 0.0481(14) 0.0144(14)
N1 0.0325(8) 0.0488(10) 0.0313(9) 0.0070(7) 0.0114(7) -0.0019(7)
O1 0.0582(9) 0.0581(10) 0.0507(8) -0.0021(7) 0.0194(7) 0.0200(7)
O2 0.0350(8) 0.0656(10) 0.0832(11) 0.0114(7) 0.0167(7) 0.0151(8)
O3 0.0600(9) 0.0554(10) 0.0812(10) 0.0095(7) 0.0406(8) 0.0162(8)

loop_
_atom_type_symbol
_atom_type_description
_atom_type_scat_dispersion_real
_atom_type_scat_dispersion_imag
_atom_type_scat_source
C C 0.0033 0.0016 'International Tables Vol C Tables 4.2.6.8 and 6.1.1.4'
H H 0.0000 0.0000 'International Tables Vol C Tables 4.2.6.8 and 6.1.1.4'
N N 0.0061 0.0033 'International Tables Vol C Tables 4.2.6.8 and 6.1.1.4'
O O 0.0106 0.0060 'International Tables Vol C Tables 4.2.6.8 and 6.1.1.4'

loop_
_geom_angle_atom_site_label_1
_geom_angle_atom_site_label_2
_geom_angle_atom_site_label_3
_geom_angle_site_symmetry_1
_geom_angle_site_symmetry_3
_geom_angle
_geom_angle_publ_flag
N1 C1 C9 . . 111.34(13) ?
N1 C1 C2 . . 110.15(13) ?
C9 C1 C2 . . 110.43(13) ?
N1 C1 H1 . . 108.3 ?
C9 C1 H1 . . 108.3 ?
C2 C1 H1 . . 108.3 ?
C8 C2 C3 . . 108.17(15) ?
C8 C2 C1 . . 107.60(13) ?
C3 C2 C1 . . 115.21(14) ?
C8 C2 H2 . . 108.6 ?
C3 C2 H2 . . 108.6 ?
C1 C2 H2 . . 108.6 ?
C4 C3 C2 . . 113.59(15) ?
C4 C3 H3A . . 108.8 ?
C2 C3 H3A . . 108.8 ?
C4 C3 H3B . . 108.8 ?
C2 C3 H3B . . 108.8 ?
H3A C3 H3B . . 107.7 ?
C5 C4 C3 . . 113.46(16) ?
C5 C4 H4A . . 108.9 ?
C3 C4 H4A . . 108.9 ?
C5 C4 H4B . . 108.9 ?
C3 C4 H4B . . 108.9 ?
H4A C4 H4B . . 107.7 ?
C4 C5 C6 . . 114.18(15) ?
C4 C5 H5A . . 108.7 ?
C6 C5 H5A . . 108.7 ?
C4 C5 H5B . . 108.7 ?
C6 C5 H5B . . 108.7 ?
H5A C5 H5B . . 107.6 ?
C8 C6 C5 . . 108.04(15) ?
C8 C6 C7 . . 107.14(13) ?
C5 C6 C7 . . 115.39(14) ?
C8 C6 H6 . . 108.7 ?
C5 C6 H6 . . 108.7 ?
C7 C6 H6 . . 108.7 ?
N1 C7 C15 . . 111.28(14) ?
N1 C7 C6 . . 109.93(14) ?
C15 C7 C6 . . 111.21(13) ?
N1 C7 H7 . . 108.1 ?
C15 C7 H7 . . 108.1 ?
C6 C7 H7 . . 108.1 ?
O1 C8 C2 . . 124.55(16) ?
O1 C8 C6 . . 123.99(16) ?
C2 C8 C6 . . 111.46(14) ?
C14 C9 C10 . . 118.53(17) ?
C14 C9 C1 . . 119.04(16) ?
C10 C9 C1 . . 122.31(15) ?
C11 C10 C9 . . 120.39(17) ?
C11 C10 H10 . . 119.8 ?
C9 C10 H10 . . 119.8 ?
C10 C11 C12 . . 121.21(18) ?
C10 C11 H11 . . 119.4 ?
C12 C11 H11 . . 119.4 ?
C13 C12 C11 . . 118.63(18) ?
C13 C12 H12 . . 120.7 ?
C11 C12 H12 . . 120.7 ?
O2 C13 C12 . . 124.24(17) ?
O2 C13 C14 . . 115.51(16) ?
C12 C13 C14 . . 120.25(16) ?
C9 C14 C13 . . 120.99(17) ?
C9 C14 H14 . . 119.5 ?
C13 C14 H14 . . 119.5 ?
C20 C15 C16 . . 118.10(16) ?
C20 C15 C7 . . 122.51(16) ?
C16 C15 C7 . . 119.40(16) ?
C17 C16 C15 . . 120.87(18) ?
C17 C16 H16 . . 119.6 ?
C15 C16 H16 . . 119.6 ?
C16 C17 C18 . . 120.83(18) ?
C16 C17 H17 . . 119.6 ?
C18 C17 H17 . . 119.6 ?
C19 C18 C17 . . 118.55(17) ?
C19 C18 H18 . . 120.7 ?
C17 C18 H18 . . 120.7 ?
O3 C19 C18 . . 124.06(16) ?
O3 C19 C20 . . 115.45(16) ?
C18 C19 C20 . . 120.48(17) ?
C15 C20 C19 . . 121.17(16) ?
C15 C20 H20 . . 119.4 ?
C19 C20 H20 . . 119.4 ?
O2 C21 H21A . . 109.5 ?
O2 C21 H21B . . 109.5 ?
H21A C21 H21B . . 109.5 ?
O2 C21 H21C . . 109.5 ?
H21A C21 H21C . . 109.5 ?
H21B C21 H21C . . 109.5 ?
O3 C22 H22A . . 109.5 ?
O3 C22 H22B . . 109.5 ?
H22A C22 H22B . . 109.5 ?
O3 C22 H22C . . 109.5 ?
H22A C22 H22C . . 109.5 ?
H22B C22 H22C . . 109.5 ?
C7 N1 C1 . . 113.91(13) ?
C7 N1 H1N . . 109.3(12) ?
C1 N1 H1N . . 109.6(11) ?
C13 O2 C21 . . 117.20(16) ?
C19 O3 C22 . . 118.64(15) ?

loop_
_geom_bond_atom_site_label_1
_geom_bond_atom_site_label_2
_geom_bond_site_symmetry_2
_geom_bond_distance
_geom_bond_publ_flag
C1 N1 . 1.469(2) ?
C1 C9 . 1.516(2) ?
C1 C2 . 1.557(2) ?
C1 H1 . 0.9800 ?
C2 C8 . 1.498(2) ?
C2 C3 . 1.531(2) ?
C2 H2 . 0.9800 ?
C3 C4 . 1.516(3) ?
C3 H3A . 0.9700 ?
C3 H3B . 0.9700 ?
C4 C5 . 1.512(3) ?
C4 H4A . 0.9700 ?
C4 H4B . 0.9700 ?
C5 C6 . 1.532(2) ?
C5 H5A . 0.9700 ?
C5 H5B . 0.9700 ?
C6 C8 . 1.506(2) ?
C6 C7 . 1.555(2) ?
C6 H6 . 0.9800 ?
C7 N1 . 1.463(2) ?
C7 C15 . 1.514(2) ?
C7 H7 . 0.9800 ?
C8 O1 . 1.2119(19) ?
C9 C14 . 1.382(2) ?
C9 C10 . 1.386(2) ?
C10 C11 . 1.374(2) ?
C10 H10 . 0.9300 ?
C11 C12 . 1.386(3) ?
C11 H11 . 0.9300 ?
C12 C13 . 1.378(3) ?
C12 H12 . 0.9300 ?
C13 O2 . 1.374(2) ?
C13 C14 . 1.388(2) ?
C14 H14 . 0.9300 ?
C15 C20 . 1.378(2) ?
C15 C16 . 1.385(2) ?
C16 C17 . 1.376(2) ?
C16 H16 . 0.9300 ?
C17 C18 . 1.383(3) ?
C17 H17 . 0.9300 ?
C18 C19 . 1.378(2) ?
C18 H18 . 0.9300 ?
C19 O3 . 1.368(2) ?
C19 C20 . 1.384(2) ?
C20 H20 . 0.9300 ?
C21 O2 . 1.425(2) ?
C21 H21A . 0.9600 ?
C21 H21B . 0.9600 ?
C21 H21C . 0.9600 ?
C22 O3 . 1.419(2) ?
C22 H22A . 0.9600 ?
C22 H22B . 0.9600 ?
C22 H22C . 0.9600 ?
N1 H1N . 0.890(18) ?

loop_
_geom_hbond_atom_site_label_D
_geom_hbond_atom_site_label_H
_geom_hbond_atom_site_label_A
_geom_hbond_site_symmetry_A
_geom_hbond_distance_DH
_geom_hbond_distance_HA
_geom_hbond_distance_DA
_geom_hbond_angle_DHA
N1 H1N O1 4_576 0.890(18) 2.352(18) 3.1901(19) 157.0(16)

loop_
_geom_torsion_atom_site_label_1
_geom_torsion_atom_site_label_2
_geom_torsion_atom_site_label_3
_geom_torsion_atom_site_label_4
_geom_torsion_site_symmetry_1
_geom_torsion_site_symmetry_2
_geom_torsion_site_symmetry_3
_geom_torsion_site_symmetry_4
_geom_torsion
_geom_torsion_publ_flag
N1 C1 C2 C8 . . . . 56.22(18) ?
C9 C1 C2 C8 . . . . 179.60(13) ?
N1 C1 C2 C3 . . . . -64.51(19) ?
C9 C1 C2 C3 . . . . 58.88(19) ?
C8 C2 C3 C4 . . . . -53.64(19) ?
C1 C2 C3 C4 . . . . 66.8(2) ?
C2 C3 C4 C5 . . . . 45.2(2) ?
C3 C4 C5 C6 . . . . -44.8(2) ?
C4 C5 C6 C8 . . . . 52.4(2) ?
C4 C5 C6 C7 . . . . -67.4(2) ?
C8 C6 C7 N1 . . . . -57.64(18) ?
C5 C6 C7 N1 . . . . 62.69(18) ?
C8 C6 C7 C15 . . . . 178.66(15) ?
C5 C6 C7 C15 . . . . -61.0(2) ?
C3 C2 C8 O1 . . . . -116.08(19) ?
C1 C2 C8 O1 . . . . 118.86(18) ?
C3 C2 C8 C6 . . . . 63.68(17) ?
C1 C2 C8 C6 . . . . -61.37(18) ?
C5 C6 C8 O1 . . . . 116.90(19) ?
C7 C6 C8 O1 . . . . -118.19(18) ?
C5 C6 C8 C2 . . . . -62.87(18) ?
C7 C6 C8 C2 . . . . 62.04(19) ?
N1 C1 C9 C14 . . . . -158.74(15) ?
C2 C1 C9 C14 . . . . 78.57(19) ?
N1 C1 C9 C10 . . . . 25.3(2) ?
C2 C1 C9 C10 . . . . -97.36(18) ?
C14 C9 C10 C11 . . . . 0.5(3) ?
C1 C9 C10 C11 . . . . 176.49(16) ?
C9 C10 C11 C12 . . . . -0.6(3) ?
C10 C11 C12 C13 . . . . -0.1(3) ?
C11 C12 C13 O2 . . . . -178.66(17) ?
C11 C12 C13 C14 . . . . 1.0(3) ?
C10 C9 C14 C13 . . . . 0.3(3) ?
C1 C9 C14 C13 . . . . -175.81(15) ?
O2 C13 C14 C9 . . . . 178.61(16) ?
C12 C13 C14 C9 . . . . -1.0(3) ?
N1 C7 C15 C20 . . . . -25.2(2) ?
C6 C7 C15 C20 . . . . 97.7(2) ?
N1 C7 C15 C16 . . . . 155.10(16) ?
C6 C7 C15 C16 . . . . -82.0(2) ?
C20 C15 C16 C17 . . . . 0.5(3) ?
C7 C15 C16 C17 . . . . -179.85(16) ?
C15 C16 C17 C18 . . . . -0.6(3) ?
C16 C17 C18 C19 . . . . 0.4(3) ?
C17 C18 C19 O3 . . . . -179.87(18) ?
C17 C18 C19 C20 . . . . -0.2(3) ?
C16 C15 C20 C19 . . . . -0.3(3) ?
C7 C15 C20 C19 . . . . -179.91(15) ?
O3 C19 C20 C15 . . . . 179.84(16) ?
C18 C19 C20 C15 . . . . 0.1(3) ?
C15 C7 N1 C1 . . . . -178.96(13) ?
C6 C7 N1 C1 . . . . 57.38(18) ?
C9 C1 N1 C7 . . . . -179.40(14) ?
C2 C1 N1 C7 . . . . -56.55(19) ?
C12 C13 O2 C21 . . . . 3.2(3) ?
C14 C13 O2 C21 . . . . -176.39(17) ?
C18 C19 O3 C22 . . . . -10.4(3) ?
C20 C19 O3 C22 . . . . 169.87(17) ?

loop_
_cod_related_entry_id
_cod_related_entry_database
_cod_related_entry_code
1 ChemSpider 300856
